data_4323199
loop_
_publ_author_name
'Philippe Richard'
'Eric Rose'
'Bernard Boitrel'

_publ_section_title
;
 Characterization and Crystal Structure of a Chiral Ruffled Basket-Handle
 Porphyrin
;
_journal_name_full 'Inorganic Chemistry'
_journal_page_first 6532
_journal_page_last 6534
_journal_paper_doi 10.1021/ic980499m
_journal_volume 37
_journal_year 1998
_chemical_formula_sum 'C71 H77 N13 Ni O16'
_chemical_formula_weight 1427.17
_chemical_name_common ArpyNi
_chemical_name_systematic
; 
 ? 
;
_space_group_IT_number 4
_symmetry_cell_setting monoclinic
_symmetry_space_group_name_Hall 'P 2yb'
_symmetry_space_group_name_H-M 'P 1 21 1'
_atom_sites_solution_hydrogens geom
_atom_sites_solution_primary patterson
_atom_sites_solution_secondary difmap
_audit_creation_method SHELXL
_cell_angle_alpha 90.00
_cell_angle_beta 107.690(10)
_cell_angle_gamma 90.00
_cell_formula_units_Z 2
_cell_length_a 12.933(2)
_cell_length_b 17.598(3)
_cell_length_c 16.996(3)
_cell_measurement_reflns_used 25
_cell_measurement_temperature 293(2)
_cell_measurement_theta_max 18.03
_cell_measurement_theta_min 10.58
_cell_volume 3685.3(11)
_computing_cell_refinement CAD4-EXPRESS
_computing_data_collection CAD4-EXPRESS
_computing_data_reduction 'XCAD4 (Harms, 1996) '
_computing_molecular_graphics 'ORTEP-3 '
_computing_structure_refinement 'SHELXL-97 (Sheldrick, 1997)'
_computing_structure_solution 'SHELXS-86 (Sheldrick, 1990)'
_diffrn_ambient_temperature 293(2)
_diffrn_measurement_device 'Enraf-Nonius CAD-4'
_diffrn_measurement_method \w/2\q
_diffrn_radiation_monochromator graphite
_diffrn_radiation_source 'fine-focus sealed tube'
_diffrn_radiation_type MoK\a
_diffrn_radiation_wavelength 0.71073
_diffrn_reflns_av_R_equivalents 0.0261
_diffrn_reflns_av_sigmaI/netI 0.0252
_diffrn_reflns_limit_h_max 15
_diffrn_reflns_limit_h_min -15
_diffrn_reflns_limit_k_max 2
_diffrn_reflns_limit_k_min -21
_diffrn_reflns_limit_l_max 20
_diffrn_reflns_limit_l_min 0
_diffrn_reflns_number 8713
_diffrn_reflns_theta_max 25.98
_diffrn_reflns_theta_min 1.65
_diffrn_standards_decay_% none
_diffrn_standards_interval_time 7200
_diffrn_standards_number 3
_exptl_absorpt_coefficient_mu 0.337
_exptl_absorpt_correction_type none
_exptl_crystal_colour black
_exptl_crystal_density_diffrn 1.286
_exptl_crystal_description prism
_exptl_crystal_F_000 1500
_exptl_crystal_size_max 0.5
_exptl_crystal_size_mid 0.3
_exptl_crystal_size_min 0.3
_refine_diff_density_max 1.016
_refine_diff_density_min -0.378
_refine_diff_density_rms 0.093
_refine_ls_abs_structure_details 'Flack H D (1983), Acta Cryst. A39, 876-881'
_refine_ls_abs_structure_Flack 0.01(2)
_refine_ls_extinction_method none
_refine_ls_goodness_of_fit_all 1.112
_refine_ls_goodness_of_fit_obs 1.120
_refine_ls_matrix_type full
_refine_ls_number_parameters 885
_refine_ls_number_reflns 8428
_refine_ls_number_restraints 1
_refine_ls_restrained_S_all 1.112
_refine_ls_restrained_S_obs 1.120
_refine_ls_R_factor_all 0.0755
_refine_ls_R_factor_obs 0.0575
_refine_ls_shift/esd_max 0.050
_refine_ls_shift/esd_mean 0.002
_refine_ls_structure_factor_coef Fsqd
_refine_ls_weighting_details 'w=1/[\s^2^(Fo^2^)+(0.1310P)^2^+0.0000P] where P=(Fo^2^+2Fc^2^)/3'
_refine_ls_weighting_scheme calc
_refine_ls_wR_factor_all 0.1708
_refine_ls_wR_factor_obs 0.1567
_reflns_number_observed 7126
_reflns_number_total 8428
_reflns_observed_criterion >2sigma(I)
_cod_data_source_file ic980499m.cif
_cod_data_source_block ArpyNi
_cod_depositor_comments
;
The following automatic conversions were performed:

'_refine_ls_weighting_scheme' value 'calc
w=1/[\s^2^(Fo^2^)+(0.1310P)^2^+0.0000P] where P=(Fo^2^+2Fc^2^)/3' was
changed to 'calc'. New tag '_refine_ls_weighting_details' was
created. The value of the new tag was set to
'w=1/[\s^2^(Fo^2^)+(0.1310P)^2^+0.0000P] where P=(Fo^2^+2Fc^2^)/3'.

Automatic conversion script
Id: cif_fix_values 3143 2015-03-26 13:38:13Z robertas 
;
_cod_original_cell_volume 3685.1(11)
_cod_database_code 4323199

loop_
_symmetry_equiv_pos_as_xyz
'x, y, z'
'-x, y+1/2, -z'

loop_
_atom_site_aniso_label
_atom_site_aniso_U_11
_atom_site_aniso_U_22
_atom_site_aniso_U_33
_atom_site_aniso_U_23
_atom_site_aniso_U_13
_atom_site_aniso_U_12
Ni 0.0303(2) 0.0305(3) 0.0290(2) -0.0022(3) 0.0085(2) 0.0011(3)
N1 0.033(2) 0.042(2) 0.0266(15) -0.004(2) 0.0078(12) -0.001(2)
N2 0.032(2) 0.041(2) 0.033(2) -0.002(2) 0.0093(15) 0.002(2)
N3 0.035(2) 0.034(2) 0.036(2) -0.006(2) 0.0129(14) 0.002(2)
N4 0.035(2) 0.029(2) 0.033(2) -0.003(2) 0.0086(14) 0.001(2)
C1 0.033(2) 0.041(3) 0.039(2) -0.003(2) 0.011(2) 0.002(2)
C2 0.034(2) 0.084(5) 0.051(3) -0.017(3) 0.018(2) 0.004(3)
C3 0.036(2) 0.074(4) 0.054(3) -0.021(3) 0.015(2) -0.006(3)
C4 0.041(2) 0.047(3) 0.037(2) -0.006(2) 0.008(2) 0.000(2)
C5 0.034(2) 0.050(3) 0.038(2) -0.011(2) 0.008(2) 0.000(2)
C6 0.040(2) 0.047(3) 0.036(2) -0.007(2) 0.007(2) 0.003(2)
C7 0.045(3) 0.064(4) 0.042(3) -0.019(3) 0.009(2) 0.003(3)
C8 0.051(3) 0.067(4) 0.040(3) -0.015(3) 0.012(2) 0.006(3)
C9 0.042(2) 0.044(3) 0.031(2) 0.002(2) 0.013(2) 0.011(2)
C10 0.040(2) 0.045(3) 0.044(2) -0.001(2) 0.018(2) 0.007(2)
C11 0.035(2) 0.043(3) 0.041(2) 0.002(2) 0.015(2) 0.002(2)
C12 0.033(2) 0.063(3) 0.055(3) -0.011(3) 0.011(2) -0.005(3)
C13 0.030(2) 0.064(4) 0.061(3) -0.011(3) 0.003(2) 0.000(3)
C14 0.035(2) 0.037(3) 0.040(2) -0.001(2) 0.007(2) 0.002(2)
C15 0.039(2) 0.034(3) 0.039(2) 0.001(2) 0.006(2) -0.005(2)
C16 0.041(2) 0.038(3) 0.033(2) -0.006(2) 0.006(2) -0.004(2)
C17 0.051(3) 0.059(4) 0.041(3) -0.020(3) 0.005(2) -0.002(3)
C18 0.051(3) 0.060(4) 0.052(3) -0.018(3) 0.018(2) 0.002(3)
C19 0.042(2) 0.036(2) 0.035(2) -0.009(2) 0.014(2) -0.001(2)
C20 0.042(2) 0.040(3) 0.036(2) -0.004(2) 0.021(2) 0.001(2)
N5 0.075(3) 0.042(3) 0.073(3) -0.001(2) 0.050(3) 0.009(2)
N6 0.065(3) 0.052(3) 0.063(3) -0.004(2) 0.038(2) 0.004(2)
N7 0.036(2) 0.058(3) 0.047(2) 0.003(2) 0.008(2) 0.007(2)
N8 0.036(2) 0.056(3) 0.053(2) 0.002(2) 0.018(2) 0.004(2)
O1 0.270(9) 0.069(3) 0.124(5) 0.015(4) 0.151(6) 0.034(6)
O2 0.081(3) 0.080(4) 0.067(3) -0.021(3) 0.027(2) -0.001(3)
O3 0.040(2) 0.080(3) 0.053(2) -0.002(2) 0.012(2) 0.009(2)
O4 0.037(2) 0.152(6) 0.089(3) 0.046(4) 0.012(2) 0.000(3)
C21 0.044(2) 0.043(3) 0.047(3) -0.009(2) 0.018(2) 0.006(2)
C22 0.068(4) 0.046(3) 0.067(4) 0.001(3) 0.032(3) 0.012(3)
C23 0.083(4) 0.049(4) 0.090(5) -0.004(3) 0.048(4) 0.019(3)
C24 0.075(4) 0.061(4) 0.076(4) -0.006(3) 0.038(4) 0.025(4)
C25 0.082(4) 0.055(4) 0.078(4) -0.003(3) 0.053(4) 0.008(4)
C26 0.047(3) 0.044(3) 0.056(3) 0.000(3) 0.025(2) 0.007(2)
C27 0.098(5) 0.060(4) 0.075(4) 0.006(3) 0.060(4) 0.012(4)
C28 0.084(4) 0.057(4) 0.079(4) 0.006(3) 0.058(4) 0.003(3)
C29 0.092(6) 0.079(6) 0.143(8) -0.003(6) 0.085(6) -0.015(5)
C30 0.062(3) 0.040(3) 0.064(3) 0.002(3) 0.030(3) 0.005(3)
C31 0.049(3) 0.042(3) 0.052(3) 0.003(2) 0.021(2) 0.000(2)
C32 0.049(3) 0.038(3) 0.051(3) -0.001(2) 0.007(2) 0.002(2)
C33 0.039(2) 0.039(3) 0.055(3) 0.003(2) 0.010(2) -0.004(2)
C34 0.038(2) 0.040(3) 0.045(3) 0.010(2) 0.010(2) 0.006(2)
C35 0.040(3) 0.056(4) 0.053(3) -0.004(3) 0.014(2) -0.004(3)
C36 0.036(2) 0.061(4) 0.064(3) -0.005(3) 0.013(2) 0.000(3)
C37 0.034(2) 0.046(3) 0.046(3) 0.006(2) 0.009(2) 0.004(2)
C38 0.038(3) 0.062(4) 0.053(3) 0.005(3) 0.010(2) 0.005(3)
C39 0.044(3) 0.080(5) 0.089(5) 0.027(4) 0.021(3) 0.017(3)
C40 0.043(3) 0.065(4) 0.050(3) 0.002(3) 0.017(2) 0.009(3)
C41 0.038(2) 0.062(4) 0.042(3) -0.004(3) 0.013(2) -0.001(2)
C42 0.053(3) 0.089(5) 0.057(3) 0.002(4) 0.035(3) 0.016(3)
C43 0.066(4) 0.107(6) 0.081(4) 0.019(5) 0.051(4) 0.017(4)
C44 0.098(5) 0.107(8) 0.096(5) 0.039(5) 0.071(5) 0.028(5)
C45 0.081(4) 0.077(6) 0.087(4) 0.027(4) 0.055(4) 0.025(4)
C46 0.040(2) 0.062(4) 0.043(3) 0.001(3) 0.021(2) 0.001(3)
N9 0.061(3) 0.068(4) 0.037(2) -0.017(2) -0.007(2) 0.006(3)
N10 0.064(3) 0.061(3) 0.043(2) -0.005(2) -0.004(2) 0.010(3)
N11 0.055(3) 0.118(6) 0.067(3) -0.031(4) 0.010(3) 0.000(4)
N12 0.054(2) 0.045(3) 0.043(2) -0.002(2) 0.005(2) 0.003(2)
N13 0.052(2) 0.039(2) 0.034(2) -0.008(2) 0.008(2) -0.007(2)
O5 0.122(5) 0.171(7) 0.049(3) -0.034(4) 0.024(3) -0.070(5)
O6 0.064(3) 0.067(3) 0.056(2) -0.015(2) 0.006(2) 0.008(2)
O7 0.059(2) 0.049(2) 0.047(2) -0.005(2) 0.008(2) 0.005(2)
O8 0.056(2) 0.059(3) 0.049(2) -0.018(2) 0.004(2) 0.009(2)
C47 0.036(2) 0.058(4) 0.048(3) -0.022(3) 0.011(2) -0.003(2)
C48 0.056(3) 0.065(4) 0.066(4) -0.023(3) 0.021(3) -0.009(3)
C49 0.060(4) 0.069(5) 0.092(5) -0.036(4) 0.029(4) -0.022(3)
C50 0.052(3) 0.096(6) 0.079(5) -0.053(5) 0.019(3) -0.025(4)
C51 0.043(3) 0.091(6) 0.059(4) -0.035(4) 0.005(3) 0.007(4)
C52 0.043(3) 0.064(4) 0.053(3) -0.024(3) 0.015(2) 0.003(3)
C53 0.060(3) 0.100(6) 0.045(3) -0.030(3) 0.007(3) -0.006(4)
C54 0.065(4) 0.073(4) 0.042(3) -0.010(3) -0.002(2) 0.003(3)
C55 0.121(7) 0.103(7) 0.048(4) 0.006(4) -0.008(4) 0.006(6)
C56 0.059(3) 0.044(3) 0.040(3) -0.001(2) 0.003(2) 0.005(3)
C57 0.051(3) 0.043(3) 0.037(2) 0.005(2) 0.003(2) -0.005(2)
C58 0.049(3) 0.083(5) 0.059(3) -0.014(4) 0.011(3) -0.002(3)
C59 0.056(3) 0.038(3) 0.038(2) 0.004(2) 0.005(2) 0.004(2)
C60 0.053(3) 0.046(3) 0.037(3) 0.004(2) 0.009(2) -0.003(3)
C61 0.061(4) 0.072(4) 0.058(3) -0.018(3) 0.021(3) -0.006(3)
C62 0.057(3) 0.041(3) 0.039(3) 0.002(2) 0.007(2) -0.006(3)
C63 0.066(3) 0.036(3) 0.050(3) -0.006(2) 0.011(3) -0.005(3)
C64 0.079(4) 0.064(4) 0.067(4) 0.000(3) 0.022(3) -0.027(4)
C65 0.042(2) 0.038(3) 0.042(2) -0.008(2) 0.010(2) -0.007(2)
C66 0.036(2) 0.039(3) 0.036(2) -0.006(2) 0.010(2) -0.001(2)
C67 0.045(3) 0.045(3) 0.048(3) -0.015(3) 0.009(2) -0.001(2)
C68 0.045(3) 0.065(4) 0.048(3) -0.016(3) -0.010(2) 0.007(3)
C69 0.071(4) 0.057(4) 0.055(3) 0.004(3) -0.013(3) 0.007(3)
C70 0.069(3) 0.041(4) 0.056(3) 0.005(3) -0.007(3) -0.003(3)
C71 0.039(2) 0.040(3) 0.040(2) -0.006(2) 0.006(2) 0.001(2)
OW1 0.126(5) 0.067(3) 0.079(3) 0.007(3) 0.045(3) 0.014(3)
OW2 0.044(2) 0.147(7) 0.119(5) -0.026(5) 0.011(3) -0.009(3)
OW3 0.084(4) 0.147(7) 0.094(4) 0.038(5) 0.010(3) 0.027(5)

loop_
_atom_site_label
_atom_site_type_symbol
_atom_site_fract_x
_atom_site_fract_y
_atom_site_fract_z
_atom_site_U_iso_or_equiv
_atom_site_thermal_displace_type
_atom_site_occupancy
_atom_site_calc_flag
_atom_site_refinement_flags
_atom_site_disorder_group
Ni Ni 0.84196(4) 0.00004(3) 0.75171(3) 0.03006(15) Uani 1 d . .
N1 N 0.9972(3) 0.0038(3) 0.7746(2) 0.0345(8) Uani 1 d . .
N2 N 0.8549(3) 0.0558(3) 0.8513(2) 0.0353(8) Uani 1 d . .
N3 N 0.6880(3) -0.0033(3) 0.7295(2) 0.0347(7) Uani 1 d . .
N4 N 0.8287(3) -0.0565(2) 0.6529(2) 0.0326(8) Uani 1 d . .
C1 C 1.0596(4) -0.0391(3) 0.7390(3) 0.0378(10) Uani 1 d . .
C2 C 1.1728(4) -0.0202(4) 0.7744(3) 0.056(2) Uani 1 d . .
H2 H 1.2311(4) -0.0433(4) 0.7627(3) 0.072 Uiso 1 calc R .
C3 C 1.1774(4) 0.0360(4) 0.8266(4) 0.0540(14) Uani 1 d . .
H3 H 1.2396(4) 0.0618(4) 0.8567(4) 0.070 Uiso 1 calc R .
C4 C 1.0690(4) 0.0502(3) 0.8284(3) 0.0426(11) Uani 1 d . .
C5 C 1.0442(4) 0.0991(3) 0.8864(3) 0.0410(11) Uani 1 d . .
C6 C 0.9427(4) 0.0977(3) 0.8981(3) 0.0417(11) Uani 1 d . .
C7 C 0.9183(4) 0.1315(4) 0.9666(3) 0.0512(14) Uani 1 d . .
H7 H 0.9632(4) 0.1639(4) 1.0054(3) 0.067 Uiso 1 calc R .
C8 C 0.8195(5) 0.1082(4) 0.9651(3) 0.0531(15) Uani 1 d . .
H8 H 0.7838(5) 0.1193(4) 1.0037(3) 0.069 Uiso 1 calc R .
C9 C 0.7791(4) 0.0625(3) 0.8922(3) 0.0383(10) Uani 1 d . .
C10 C 0.6730(4) 0.0369(3) 0.8632(3) 0.0417(11) Uani 1 d . .
C11 C 0.6298(4) 0.0109(3) 0.7835(3) 0.0391(12) Uani 1 d . .
C12 C 0.5146(4) 0.0017(5) 0.7426(3) 0.0510(12) Uani 1 d . .
H12 H 0.4591(4) 0.0057(5) 0.7665(3) 0.066 Uiso 1 calc R .
C13 C 0.5041(4) -0.0140(4) 0.6631(3) 0.054(2) Uani 1 d . .
H13 H 0.4391(4) -0.0202(4) 0.6209(3) 0.070 Uiso 1 calc R .
C14 C 0.6105(4) -0.0195(3) 0.6551(3) 0.0384(11) Uani 1 d . .
C15 C 0.6334(4) -0.0482(3) 0.5854(3) 0.0388(10) Uani 1 d . .
C16 C 0.7355(4) -0.0686(3) 0.5879(3) 0.0386(10) Uani 1 d . .
C17 C 0.7599(5) -0.1125(4) 0.5235(3) 0.0523(14) Uani 1 d . .
H17 H 0.7109(5) -0.1277(4) 0.4736(3) 0.068 Uiso 1 calc R .
C18 C 0.8674(5) -0.1273(4) 0.5497(4) 0.0538(14) Uani 1 d . .
H18 H 0.9067(5) -0.1550(4) 0.5218(4) 0.070 Uiso 1 calc R .
C19 C 0.9091(4) -0.0917(3) 0.6291(3) 0.0369(10) Uani 1 d . .
C20 C 1.0193(4) -0.0880(3) 0.6727(3) 0.0374(10) Uani 1 d . .
N5 N 1.1252(4) -0.0150(3) 0.5705(3) 0.0572(13) Uani 1 d . .
H5 H 1.1085(4) 0.0100(3) 0.6084(3) 0.074 Uiso 1 calc R .
N6 N 1.0422(4) 0.1299(3) 0.5633(3) 0.0559(12) Uani 1 d . .
H6 H 1.0725(4) 0.1527(3) 0.6093(3) 0.073 Uiso 1 calc R .
N7 N 0.5670(3) 0.2253(3) 0.7067(3) 0.0479(11) Uani 1 d . .
H7A H 0.5368(3) 0.2079(3) 0.6578(3) 0.062 Uiso 1 calc R .
N8 N 0.5418(3) 0.1659(3) 0.8608(3) 0.0474(11) Uani 1 d . .
H8A H 0.6061(3) 0.1834(3) 0.8678(3) 0.062 Uiso 1 calc R .
O1 O 1.1485(8) -0.0020(5) 0.4466(4) 0.134(3) Uani 1 d . .
O2 O 0.8938(4) 0.0735(3) 0.4795(3) 0.0747(14) Uani 1 d . .
O3 O 0.7211(3) 0.2360(3) 0.8126(2) 0.0581(11) Uani 1 d . .
O4 O 0.3671(3) 0.1853(4) 0.7909(3) 0.094(2) Uani 1 d . .
C21 C 1.0984(4) -0.1295(3) 0.6380(3) 0.0436(11) Uani 1 d . .
C22 C 1.1188(5) -0.2058(4) 0.6565(4) 0.0577(15) Uani 1 d . .
H22 H 1.0861(5) -0.2302(4) 0.6913(4) 0.075 Uiso 1 calc R .
C23 C 1.1890(6) -0.2464(4) 0.6228(5) 0.069(2) Uani 1 d . .
H23 H 1.2036(6) -0.2975(4) 0.6352(5) 0.090 Uiso 1 calc R .
C24 C 1.2358(6) -0.2089(4) 0.5710(4) 0.067(2) Uani 1 d . .
H24 H 1.2823(6) -0.2353(4) 0.5484(4) 0.088 Uiso 1 calc R .
C25 C 1.2154(6) -0.1332(4) 0.5521(5) 0.065(2) Uani 1 d . .
H25 H 1.2474(6) -0.1089(4) 0.5168(5) 0.085 Uiso 1 calc R .
C26 C 1.1461(4) -0.0931(3) 0.5862(4) 0.0470(12) Uani 1 d . .
C27 C 1.1278(7) 0.0251(4) 0.5049(5) 0.070(2) Uani 1 d . .
C28 C 1.1059(6) 0.1103(4) 0.5082(5) 0.066(2) Uani 1 d . .
H28 H 1.0662(6) 0.1274(4) 0.4523(5) 0.086 Uiso 1 calc R .
C29 C 1.2136(7) 0.1515(6) 0.5359(7) 0.094(3) Uani 1 d . .
H29A H 1.2011(7) 0.2051(6) 0.5382(7) 0.122 Uiso 1 calc R .
H29B H 1.2532(7) 0.1419(6) 0.4974(7) 0.122 Uiso 1 calc R .
H29C H 1.2549(7) 0.1338(6) 0.5896(7) 0.122 Uiso 1 calc R .
C30 C 0.9368(5) 0.1122(3) 0.5421(4) 0.0528(14) Uani 1 d . .
C31 C 0.8715(4) 0.1406(3) 0.5948(3) 0.0463(12) Uani 1 d . .
C32 C 0.7607(5) 0.1255(3) 0.5685(4) 0.0476(12) Uani 1 d . .
H32 H 0.7307(5) 0.0988(3) 0.5196(4) 0.062 Uiso 1 calc R .
C33 C 0.6945(4) 0.1498(3) 0.6139(3) 0.0453(12) Uani 1 d . .
H33 H 0.6205(4) 0.1395(3) 0.5955(3) 0.059 Uiso 1 calc R .
C34 C 0.7395(4) 0.1901(3) 0.6881(3) 0.0413(11) Uani 1 d . .
C35 C 0.8508(4) 0.2035(4) 0.7131(4) 0.0497(13) Uani 1 d . .
H35 H 0.8821(4) 0.2307(4) 0.7614(4) 0.065 Uiso 1 calc R .
C36 C 0.9149(4) 0.1776(4) 0.6684(4) 0.0539(14) Uani 1 d . .
H36 H 0.9895(4) 0.1852(4) 0.6882(4) 0.070 Uiso 1 calc R .
C37 C 0.6754(4) 0.2192(4) 0.7399(3) 0.0429(12) Uani 1 d . .
C38 C 0.4992(4) 0.2606(4) 0.7512(3) 0.0519(14) Uani 1 d . .
H38 H 0.5449(4) 0.2970(4) 0.7901(3) 0.067 Uiso 1 calc R .
C39 C 0.4076(5) 0.3046(5) 0.6941(5) 0.071(2) Uani 1 d . .
H39A H 0.4362(5) 0.3409(5) 0.6639(5) 0.092 Uiso 1 calc R .
H39B H 0.3685(5) 0.3308(5) 0.7257(5) 0.092 Uiso 1 calc R .
H39C H 0.3596(5) 0.2704(5) 0.6561(5) 0.092 Uiso 1 calc R .
C40 C 0.4612(4) 0.1997(4) 0.8034(3) 0.0516(13) Uani 1 d . .
C41 C 0.5328(4) 0.1055(4) 0.9105(3) 0.0469(13) Uani 1 d . .
C42 C 0.4577(5) 0.1049(5) 0.9555(4) 0.062(2) Uani 1 d . .
H42 H 0.4113(5) 0.1461(5) 0.9516(4) 0.081 Uiso 1 calc R .
C43 C 0.4517(6) 0.0454(6) 1.0042(5) 0.078(2) Uani 1 d . .
H43 H 0.4020(6) 0.0468(6) 1.0339(5) 0.101 Uiso 1 calc R .
C44 C 0.5180(7) -0.0175(6) 1.0109(5) 0.091(3) Uani 1 d . .
H44 H 0.5131(7) -0.0583(6) 1.0444(5) 0.118 Uiso 1 calc R .
C45 C 0.5943(6) -0.0184(5) 0.9652(4) 0.075(2) Uani 1 d . .
H45 H 0.6401(6) -0.0599(5) 0.9691(4) 0.098 Uiso 1 calc R .
C46 C 0.5998(4) 0.0417(4) 0.9155(3) 0.0467(12) Uani 1 d . .
N9 N 1.1484(4) 0.0487(4) 1.0443(3) 0.0600(14) Uani 1 d . .
H9 H 1.1260(4) 0.0171(4) 1.0042(3) 0.078 Uiso 1 calc R .
N10 N 1.0493(4) -0.0865(3) 1.0387(3) 0.0605(13) Uani 1 d . .
H10 H 1.1044(4) -0.1021(3) 1.0248(3) 0.079 Uiso 1 calc R .
N11 N 1.0168(5) -0.2306(5) 0.8343(4) 0.082(2) Uani 1 d . .
N12 N 0.7043(4) -0.2825(3) 0.6825(3) 0.0493(11) Uani 1 d . .
H12A H 0.7629(4) -0.3050(3) 0.6814(3) 0.064 Uiso 1 calc R .
N13 N 0.5287(4) -0.1912(3) 0.5658(3) 0.0428(10) Uani 1 d . .
H13A H 0.5376(4) -0.1775(3) 0.6160(3) 0.056 Uiso 1 calc R .
O5 O 1.1968(6) 0.0519(5) 1.1841(3) 0.114(3) Uani 1 d . .
O6 O 0.8666(4) -0.0787(3) 1.0043(3) 0.0650(12) Uani 1 d . .
O7 O 0.6385(3) -0.1837(3) 0.7373(2) 0.0533(10) Uani 1 d . .
O8 O 0.5379(3) -0.2906(3) 0.4829(2) 0.0572(10) Uani 1 d . .
C47 C 1.1325(4) 0.1457(4) 0.9429(3) 0.0477(13) Uani 1 d . .
C48 C 1.1682(5) 0.2123(4) 0.9181(4) 0.062(2) Uani 1 d . .
H48 H 1.1373(5) 0.2299(4) 0.8645(4) 0.081 Uiso 1 calc R .
C49 C 1.2501(5) 0.2532(5) 0.9729(5) 0.072(2) Uani 1 d . .
H49 H 1.2721(5) 0.2989(5) 0.9557(5) 0.094 Uiso 1 calc R .
C50 C 1.2982(5) 0.2294(5) 1.0493(5) 0.076(2) Uani 1 d . .
H50 H 1.3531(5) 0.2580(5) 1.0850(5) 0.099 Uiso 1 calc R .
C51 C 1.2658(5) 0.1614(5) 1.0751(4) 0.067(2) Uani 1 d . .
H51 H 1.2999(5) 0.1441(5) 1.1284(4) 0.087 Uiso 1 calc R .
C52 C 1.1841(5) 0.1191(4) 1.0233(4) 0.0533(15) Uani 1 d . .
C53 C 1.1441(5) 0.0236(5) 1.1175(4) 0.070(2) Uani 1 d . .
C54 C 1.0670(5) -0.0433(5) 1.1149(3) 0.064(2) Uani 1 d . .
H54 H 0.9968(5) -0.0212(5) 1.1130(3) 0.083 Uiso 1 calc R .
C55 C 1.1011(8) -0.0939(7) 1.1915(4) 0.098(3) Uani 1 d . .
H55A H 1.0495(8) -0.1343(7) 1.1857(4) 0.127 Uiso 1 calc R .
H55B H 1.1036(8) -0.0642(7) 1.2394(4) 0.127 Uiso 1 calc R .
H55C H 1.1716(8) -0.1148(7) 1.1975(4) 0.127 Uiso 1 calc R .
C56 C 0.9483(5) -0.1023(4) 0.9896(3) 0.0504(13) Uani 1 d . .
C57 C 0.9395(4) -0.1510(3) 0.9159(3) 0.0463(12) Uani 1 d . .
C58 C 1.0255(5) -0.1860(5) 0.8998(4) 0.065(2) Uani 1 d . .
H58 H 1.0943(5) -0.1783(5) 0.9367(4) 0.085 Uiso 1 calc R .
C59 C 0.8368(5) -0.1627(3) 0.8588(3) 0.0462(12) Uani 1 d . .
H59 H 0.7761(5) -0.1389(3) 0.8659(3) 0.060 Uiso 1 calc R .
C60 C 0.8269(4) -0.2095(3) 0.7924(3) 0.0464(12) Uani 1 d . .
C61 C 0.9184(5) -0.2417(5) 0.7821(4) 0.063(2) Uani 1 d . .
H61 H 0.9111(5) -0.2728(5) 0.7365(4) 0.082 Uiso 1 calc R .
C62 C 0.7148(5) -0.2238(4) 0.7340(3) 0.0472(13) Uani 1 d . .
C63 C 0.6012(5) -0.3122(3) 0.6273(3) 0.0517(13) Uani 1 d . .
H63 H 0.6184(5) -0.3613(3) 0.6071(3) 0.067 Uiso 1 calc R .
C64 C 0.5182(6) -0.3287(5) 0.6727(4) 0.070(2) Uani 1 d . .
H64A H 0.5512(6) -0.3596(5) 0.7203(4) 0.091 Uiso 1 calc R .
H64B H 0.4573(6) -0.3552(5) 0.6365(4) 0.091 Uiso 1 calc R .
H64C H 0.4941(6) -0.2817(5) 0.6898(4) 0.091 Uiso 1 calc R .
C65 C 0.5539(4) -0.2639(3) 0.5519(3) 0.0414(11) Uani 1 d . .
C66 C 0.4886(4) -0.1365(3) 0.5028(3) 0.0368(10) Uani 1 d . .
C67 C 0.4001(4) -0.1515(4) 0.4349(3) 0.0471(12) Uani 1 d . .
H67 H 0.3659(4) -0.1985(4) 0.4297(3) 0.061 Uiso 1 calc R .
C68 C 0.3628(5) -0.0973(4) 0.3754(4) 0.058(2) Uani 1 d . .
H68 H 0.3023(5) -0.1074(4) 0.3304(4) 0.076 Uiso 1 calc R .
C69 C 0.4135(5) -0.0282(4) 0.3812(4) 0.068(2) Uani 1 d . .
H69 H 0.3899(5) 0.0072(4) 0.3390(4) 0.088 Uiso 1 calc R .
C70 C 0.4995(5) -0.0116(4) 0.4496(3) 0.061(2) Uani 1 d . .
H70 H 0.5312(5) 0.0363(4) 0.4547(3) 0.080 Uiso 1 calc R .
C71 C 0.5399(4) -0.0653(3) 0.5116(3) 0.0411(11) Uani 1 d . .
OW1 O 0.8544(5) -0.4051(4) 0.6801(3) 0.087(2) Uani 1 d . .
OW2 O 1.1582(4) 0.2328(5) 0.6964(4) 0.107(2) Uani 1 d . .
OW3 O 1.2593(5) -0.1538(5) 1.0600(4) 0.112(2) Uani 1 d . .
OW7 O 1.4260(13) -0.1757(12) 0.8059(10) 0.240(7) Uiso 1 d . .
OW4 O 0.8116(11) -0.0327(10) 1.1479(8) 0.208(5) Uiso 1 d . .
OW5 O 1.1081(18) 0.3921(17) 0.7020(13) 0.321(10) Uiso 1 d . .
OW6 O 1.3419(16) -0.2042(15) 0.9432(11) 0.291(9) Uiso 1 d . .
OW8 O 1.4058(19) -0.0534(20) 1.1834(14) 0.353(11) Uiso 1 d . .

loop_
_atom_type_symbol
_atom_type_description
_atom_type_scat_dispersion_real
_atom_type_scat_dispersion_imag
_atom_type_scat_source
Ni Ni 0.3393 1.1124 'International Tables Vol C Tables 4.2.6.8 and 6.1.1.4'
O O 0.0106 0.0060 'International Tables Vol C Tables 4.2.6.8 and 6.1.1.4'
N N 0.0061 0.0033 'International Tables Vol C Tables 4.2.6.8 and 6.1.1.4'
C C 0.0033 0.0016 'International Tables Vol C Tables 4.2.6.8 and 6.1.1.4'
H H 0.0000 0.0000 'International Tables Vol C Tables 4.2.6.8 and 6.1.1.4'

loop_
_geom_angle_atom_site_label_1
_geom_angle_atom_site_label_2
_geom_angle_atom_site_label_3
_geom_angle
_geom_angle_site_symmetry_1
_geom_angle_site_symmetry_3
_geom_angle_publ_flag
N3 Ni N4 90.1(2) . . ?
N3 Ni N2 89.8(2) . . ?
N4 Ni N2 179.4(2) . . ?
N3 Ni N1 179.7(2) . . ?
N4 Ni N1 90.2(2) . . ?
N2 Ni N1 89.9(2) . . ?
C4 N1 C1 104.7(4) . . ?
C4 N1 Ni 127.8(3) . . ?
C1 N1 Ni 127.5(3) . . ?
C9 N2 C6 104.6(4) . . ?
C9 N2 Ni 127.5(3) . . ?
C6 N2 Ni 128.0(3) . . ?
C11 N3 C14 104.8(3) . . ?
C11 N3 Ni 127.7(3) . . ?
C14 N3 Ni 127.5(3) . . ?
C19 N4 C16 104.5(4) . . ?
C19 N4 Ni 128.3(3) . . ?
C16 N4 Ni 127.2(3) . . ?
N1 C1 C20 124.9(4) . . ?
N1 C1 C2 110.3(4) . . ?
C20 C1 C2 124.4(5) . . ?
C3 C2 C1 106.7(5) . . ?
C2 C3 C4 107.5(5) . . ?
N1 C4 C5 125.5(4) . . ?
N1 C4 C3 110.7(5) . . ?
C5 C4 C3 123.4(5) . . ?
C6 C5 C4 120.9(5) . . ?
C6 C5 C47 119.3(4) . . ?
C4 C5 C47 119.3(4) . . ?
N2 C6 C5 125.0(5) . . ?
N2 C6 C7 110.2(4) . . ?
C5 C6 C7 124.3(5) . . ?
C8 C7 C6 107.7(5) . . ?
C7 C8 C9 106.5(5) . . ?
N2 C9 C10 125.2(4) . . ?
N2 C9 C8 111.0(4) . . ?
C10 C9 C8 123.4(4) . . ?
C11 C10 C9 121.4(4) . . ?
C11 C10 C46 117.7(4) . . ?
C9 C10 C46 120.8(5) . . ?
N3 C11 C10 125.2(4) . . ?
N3 C11 C12 110.5(4) . . ?
C10 C11 C12 124.1(4) . . ?
C13 C12 C11 106.3(4) . . ?
C12 C13 C14 107.6(4) . . ?
N3 C14 C15 124.5(4) . . ?
N3 C14 C13 110.6(4) . . ?
C15 C14 C13 124.2(4) . . ?
C16 C15 C14 121.6(4) . . ?
C16 C15 C71 120.5(4) . . ?
C14 C15 C71 117.5(4) . . ?
C15 C16 N4 126.1(4) . . ?
C15 C16 C17 123.4(4) . . ?
N4 C16 C17 110.3(4) . . ?
C18 C17 C16 107.0(5) . . ?
C17 C18 C19 106.3(5) . . ?
N4 C19 C20 124.5(4) . . ?
N4 C19 C18 111.8(4) . . ?
C20 C19 C18 123.5(4) . . ?
C1 C20 C19 122.1(4) . . ?
C1 C20 C21 118.9(4) . . ?
C19 C20 C21 118.2(4) . . ?
C27 N5 C26 128.5(5) . . ?
C30 N6 C28 119.9(6) . . ?
C37 N7 C38 122.0(5) . . ?
C40 N8 C41 126.7(5) . . ?
C26 C21 C22 120.3(5) . . ?
C26 C21 C20 120.8(5) . . ?
C22 C21 C20 118.9(5) . . ?
C21 C22 C23 120.1(6) . . ?
C24 C23 C22 118.7(7) . . ?
C23 C24 C25 121.4(6) . . ?
C24 C25 C26 119.6(6) . . ?
C21 C26 C25 119.9(6) . . ?
C21 C26 N5 118.5(5) . . ?
C25 C26 N5 121.6(6) . . ?
O1 C27 N5 123.5(7) . . ?
O1 C27 C28 120.5(7) . . ?
N5 C27 C28 115.9(6) . . ?
N6 C28 C29 109.4(6) . . ?
N6 C28 C27 113.5(5) . . ?
C29 C28 C27 108.6(7) . . ?
O2 C30 N6 120.8(6) . . ?
O2 C30 C31 120.7(6) . . ?
N6 C30 C31 118.5(5) . . ?
C36 C31 C32 118.8(5) . . ?
C36 C31 C30 123.9(5) . . ?
C32 C31 C30 117.3(5) . . ?
C33 C32 C31 120.9(5) . . ?
C32 C33 C34 119.9(5) . . ?
C35 C34 C33 117.7(5) . . ?
C35 C34 C37 118.5(5) . . ?
C33 C34 C37 123.8(5) . . ?
C36 C35 C34 121.5(5) . . ?
C35 C36 C31 121.2(5) . . ?
O3 C37 N7 121.4(5) . . ?
O3 C37 C34 119.9(4) . . ?
N7 C37 C34 118.8(5) . . ?
N7 C38 C39 111.4(5) . . ?
N7 C38 C40 110.2(5) . . ?
C39 C38 C40 113.5(5) . . ?
O4 C40 N8 124.1(6) . . ?
O4 C40 C38 121.5(6) . . ?
N8 C40 C38 114.3(5) . . ?
N8 C41 C46 119.0(4) . . ?
N8 C41 C42 122.5(6) . . ?
C46 C41 C42 118.4(6) . . ?
C43 C42 C41 121.1(7) . . ?
C42 C43 C44 121.4(5) . . ?
C43 C44 C45 118.5(7) . . ?
C46 C45 C44 120.1(7) . . ?
C45 C46 C41 120.5(5) . . ?
C45 C46 C10 119.2(5) . . ?
C41 C46 C10 120.2(5) . . ?
C53 N9 C52 129.6(5) . . ?
C56 N10 C54 121.2(6) . . ?
C61 N11 C58 117.7(6) . . ?
C62 N12 C63 125.8(5) . . ?
C65 N13 C66 124.1(4) . . ?
C48 C47 C52 118.5(5) . . ?
C48 C47 C5 122.3(5) . . ?
C52 C47 C5 119.1(6) . . ?
C47 C48 C49 119.9(7) . . ?
C50 C49 C48 122.1(8) . . ?
C49 C50 C51 119.1(6) . . ?
C52 C51 C50 121.0(7) . . ?
C51 C52 C47 119.3(7) . . ?
C51 C52 N9 124.3(6) . . ?
C47 C52 N9 116.5(5) . . ?
O5 C53 N9 123.6(8) . . ?
O5 C53 C54 120.5(7) . . ?
N9 C53 C54 115.9(5) . . ?
N10 C54 C55 112.3(7) . . ?
N10 C54 C53 110.5(5) . . ?
C55 C54 C53 114.0(6) . . ?
O6 C56 N10 122.4(5) . . ?
O6 C56 C57 120.8(5) . . ?
N10 C56 C57 116.8(5) . . ?
C58 C57 C59 116.9(5) . . ?
C58 C57 C56 124.4(5) . . ?
C59 C57 C56 118.7(5) . . ?
N11 C58 C57 124.1(6) . . ?
C60 C59 C57 119.3(5) . . ?
C61 C60 C59 119.0(5) . . ?
C61 C60 C62 122.7(5) . . ?
C59 C60 C62 118.3(5) . . ?
N11 C61 C60 122.9(6) . . ?
O7 C62 N12 123.5(5) . . ?
O7 C62 C60 119.8(5) . . ?
N12 C62 C60 116.6(5) . . ?
N12 C63 C65 113.4(5) . . ?
N12 C63 C64 112.6(5) . . ?
C65 C63 C64 111.8(5) . . ?
O8 C65 N13 123.4(5) . . ?
O8 C65 C63 120.4(5) . . ?
N13 C65 C63 116.2(4) . . ?
C67 C66 C71 120.2(5) . . ?
C67 C66 N13 121.5(5) . . ?
C71 C66 N13 118.3(4) . . ?
C68 C67 C66 120.1(6) . . ?
C67 C68 C69 120.7(5) . . ?
C68 C69 C70 119.8(6) . . ?
C69 C70 C71 121.1(6) . . ?
C70 C71 C66 118.0(5) . . ?
C70 C71 C15 121.5(5) . . ?
C66 C71 C15 120.5(5) . . ?

loop_
_geom_bond_atom_site_label_1
_geom_bond_atom_site_label_2
_geom_bond_distance
_geom_bond_site_symmetry_2
_geom_bond_publ_flag
Ni N3 1.912(3) . ?
Ni N4 1.915(4) . ?
Ni N2 1.920(4) . ?
Ni N1 1.927(3) . ?
N1 C4 1.360(7) . ?
N1 C1 1.372(6) . ?
N2 C9 1.367(6) . ?
N2 C6 1.384(7) . ?
N3 C11 1.375(6) . ?
N3 C14 1.383(6) . ?
N4 C19 1.372(6) . ?
N4 C16 1.382(6) . ?
C1 C20 1.388(7) . ?
C1 C2 1.441(7) . ?
C2 C3 1.318(9) . ?
C3 C4 1.433(7) . ?
C4 C5 1.417(7) . ?
C5 C6 1.387(7) . ?
C5 C47 1.494(7) . ?
C6 C7 1.425(7) . ?
C7 C8 1.335(9) . ?
C8 C9 1.435(7) . ?
C9 C10 1.385(7) . ?
C10 C11 1.377(7) . ?
C10 C46 1.484(7) . ?
C11 C12 1.449(6) . ?
C12 C13 1.345(8) . ?
C13 C14 1.426(7) . ?
C14 C15 1.400(7) . ?
C15 C16 1.356(7) . ?
C15 C71 1.485(6) . ?
C16 C17 1.452(7) . ?
C17 C18 1.350(8) . ?
C18 C19 1.436(7) . ?
C19 C20 1.393(7) . ?
C20 C21 1.513(7) . ?
N5 C27 1.328(8) . ?
N5 C26 1.411(8) . ?
N6 C30 1.336(8) . ?
N6 C28 1.465(7) . ?
N7 C37 1.347(6) . ?
N7 C38 1.458(7) . ?
N8 C40 1.333(7) . ?
N8 C41 1.384(8) . ?
O1 C27 1.202(8) . ?
O2 C30 1.243(8) . ?
O3 C37 1.234(7) . ?
O4 C40 1.197(7) . ?
C21 C26 1.377(8) . ?
C21 C22 1.387(9) . ?
C22 C23 1.407(8) . ?
C23 C24 1.378(10) . ?
C24 C25 1.378(11) . ?
C25 C26 1.397(8) . ?
C27 C28 1.530(11) . ?
C28 C29 1.513(12) . ?
C30 C31 1.492(8) . ?
C31 C36 1.370(8) . ?
C31 C32 1.391(8) . ?
C32 C33 1.383(8) . ?
C33 C34 1.410(8) . ?
C34 C35 1.392(7) . ?
C34 C37 1.471(7) . ?
C35 C36 1.361(8) . ?
C38 C39 1.499(8) . ?
C38 C40 1.562(9) . ?
C41 C46 1.406(9) . ?
C41 C42 1.407(7) . ?
C42 C43 1.351(11) . ?
C43 C44 1.384(12) . ?
C44 C45 1.429(8) . ?
C45 C46 1.370(9) . ?
N9 C53 1.336(9) . ?
N9 C52 1.405(9) . ?
N10 C56 1.348(8) . ?
N10 C54 1.459(8) . ?
N11 C61 1.326(8) . ?
N11 C58 1.338(9) . ?
N12 C62 1.333(8) . ?
N12 C63 1.474(7) . ?
N13 C65 1.358(7) . ?
N13 C66 1.415(7) . ?
O5 C53 1.235(8) . ?
O6 C56 1.230(7) . ?
O7 C62 1.228(7) . ?
O8 C65 1.221(6) . ?
C47 C48 1.372(10) . ?
C47 C52 1.406(9) . ?
C48 C49 1.381(9) . ?
C49 C50 1.325(12) . ?
C50 C51 1.383(13) . ?
C51 C52 1.371(9) . ?
C53 C54 1.535(11) . ?
C54 C55 1.527(10) . ?
C56 C57 1.494(8) . ?
C57 C58 1.370(9) . ?
C57 C59 1.401(7) . ?
C59 C60 1.371(8) . ?
C60 C61 1.370(9) . ?
C60 C62 1.509(8) . ?
C63 C65 1.504(8) . ?
C63 C64 1.528(9) . ?
C66 C67 1.381(7) . ?
C66 C71 1.404(7) . ?
C67 C68 1.367(9) . ?
C68 C69 1.371(10) . ?
C69 C70 1.374(8) . ?
C70 C71 1.393(8) . ?

loop_
_geom_torsion_atom_site_label_1
_geom_torsion_atom_site_label_2
_geom_torsion_atom_site_label_3
_geom_torsion_atom_site_label_4
_geom_torsion
_geom_torsion_site_symmetry_1
_geom_torsion_site_symmetry_2
_geom_torsion_site_symmetry_3
_geom_torsion_site_symmetry_4
_geom_torsion_publ_flag
C6 N2 N4 C19 29.9(6) . . . . ?
C9 N2 N4 C16 32.7(6) . . . . ?
C11 N3 N1 C4 -32.5(6) . . . . ?
C14 N3 N1 C1 -32.4(6) . . . . ?
